data_1543557
loop_
_publ_author_name
'Jin-Xiang Chen'
'Wei-Er Lin'
'Ming Chen'
'Fu-Chang Que'
'Lei Tao'
'Xue-Lan Cen'
'Yang-Ming Zhou'
'Wen-Hua Chen'

_publ_section_title
;
 Synthesis and DNA photocleaving activities of ancillary ligand-containing
 zinc complexes of quaternized carboxylates
;
_journal_name_full 'Inorganica Chimica Acta'
_journal_page_first 195
_journal_page_last 201
_journal_paper_doi 10.1016/j.ica.2013.09.033
_journal_volume 409B
_journal_year 2014
_chemical_formula_sum 'C88 H106 N8 O37 Zn2'
_chemical_formula_weight 1998.55
_space_group_IT_number 32
_symmetry_cell_setting orthorhombic
_symmetry_space_group_name_Hall 'P 2 -2ab'
_symmetry_space_group_name_H-M 'P b a 2'
_atom_sites_solution_primary direct
_atom_sites_solution_secondary difmap
_audit_creation_method SHELXL-97
_cell_angle_alpha 90.00
_cell_angle_beta 90.00
_cell_angle_gamma 90.00
_cell_formula_units_Z 2
_cell_length_a 18.228(2)
_cell_length_b 18.281(2)
_cell_length_c 14.9489(19)
_cell_measurement_temperature 110(2)
_cell_measurement_theta_max 27.5
_cell_measurement_theta_min 3.0
_cell_volume 4981.4(10)
_computing_structure_refinement 'SHELXL-97 (Sheldrick, 1997)'
_computing_structure_solution 'SHELXS-97 (Sheldrick, 1990)'
_diffrn_ambient_temperature 110(2)
_diffrn_detector_area_resol_mean 0
_diffrn_measured_fraction_theta_full 0.996
_diffrn_measured_fraction_theta_max 0.996
_diffrn_measurement_device_type REGAKU
_diffrn_radiation_monochromator graphite
_diffrn_radiation_source 'fine-focus sealed tube'
_diffrn_radiation_type MoK\a
_diffrn_radiation_wavelength 0.71073
_diffrn_reflns_av_R_equivalents 0.0260
_diffrn_reflns_av_sigmaI/netI 0.0395
_diffrn_reflns_limit_h_max 23
_diffrn_reflns_limit_h_min -15
_diffrn_reflns_limit_k_max 20
_diffrn_reflns_limit_k_min -23
_diffrn_reflns_limit_l_max 19
_diffrn_reflns_limit_l_min -13
_diffrn_reflns_number 26183
_diffrn_reflns_theta_full 27.07
_diffrn_reflns_theta_max 27.07
_diffrn_reflns_theta_min 1.58
_diffrn_standards_decay_% 0
_diffrn_standards_interval_count 0
_diffrn_standards_interval_time 0
_diffrn_standards_number 0
_exptl_absorpt_coefficient_mu 0.568
_exptl_absorpt_correction_T_max 0.8963
_exptl_absorpt_correction_T_min 0.8235
_exptl_crystal_colour colorless
_exptl_crystal_density_diffrn 1.332
_exptl_crystal_density_method 'not measured'
_exptl_crystal_description BLOCK
_exptl_crystal_F_000 2092
_exptl_crystal_size_max 0.3
_exptl_crystal_size_mid 0.2
_exptl_crystal_size_min 0.2
_refine_diff_density_max 2.181
_refine_diff_density_min -0.706
_refine_diff_density_rms 0.152
_refine_ls_abs_structure_details 'Flack H D (1983), Acta Cryst. A39, 876-881'
_refine_ls_abs_structure_Flack 0.10(4)
_refine_ls_extinction_method none
_refine_ls_goodness_of_fit_ref 1.136
_refine_ls_hydrogen_treatment mixed
_refine_ls_matrix_type full
_refine_ls_number_parameters 605
_refine_ls_number_reflns 9717
_refine_ls_number_restraints 37
_refine_ls_restrained_S_all 1.370
_refine_ls_R_factor_all 0.0984
_refine_ls_R_factor_gt 0.0950
_refine_ls_shift/su_max 0.001
_refine_ls_shift/su_mean 0.002
_refine_ls_structure_factor_coef Fsqd
_refine_ls_weighting_details 'calc w=1/[\s^2^(Fo^2^)+(0.0820P)^2^+45.9147P] where P=(Fo^2^+2Fc^2^)/3'
_refine_ls_weighting_scheme calc
_refine_ls_wR_factor_gt 0.1497
_refine_ls_wR_factor_ref 0.1519
_reflns_number_gt 9228
_reflns_number_total 9717
_reflns_threshold_expression >2sigma(I)
_cod_data_source_file ICA-2014-409B-195-201-2.cif
_cod_data_source_block '[Zn(BCbpy)2(H2O)4]2(BDC)2?13H2O'
_cod_depositor_comments
;
The following automatic conversions were performed:

'_symmetry_cell_setting' value 'ORTHORHOMBIC' changed to
'orthorhombic' according to the built-in table from CIF Core
dictionary named 'cif_core.dic' version 2.4.1 from 2010-06-29.

Automatic conversion script
Id: cif_fix_values 4624 2016-04-14 12:54:50Z antanas 

The following automatic conversions were performed:

'_journal_paper_doi' value 'doi:10.1016/j.ica.2013.09.033' was
changed to '10.1016/j.ica.2013.09.033'.

Automatic conversion script
Id: cif_fix_values 6433 2018-09-21 13:16:33Z andrius 
;
_cod_original_sg_symbol_H-M 'P b a 2 '
_cod_database_code 1543557

loop_
_symmetry_equiv_pos_as_xyz
'x, y, z'
'-x, -y, z'
'-x+1/2, y+1/2, z'
'x+1/2, -y+1/2, z'

loop_
_atom_site_label
_atom_site_type_symbol
_atom_site_fract_x
_atom_site_fract_y
_atom_site_fract_z
_atom_site_U_iso_or_equiv
_atom_site_adp_type
_atom_site_occupancy
_atom_site_symmetry_multiplicity
_atom_site_calc_flag
_atom_site_refinement_flags
_atom_site_disorder_assembly
_atom_site_disorder_group
Zn1 Zn 0.0000 1.0000 0.99059(10) 0.0155(3) Uani 1 2 d S . .
Zn2 Zn 0.0000 0.5000 -0.43045(10) 0.0131(3) Uani 1 2 d S . .
O1 O 0.8101(4) 0.9083(4) 0.9104(6) 0.0300(17) Uani 1 1 d . . .
O1W O 0.0385(3) 1.0739(4) 1.0880(5) 0.0220(15) Uani 1 1 d D . .
H1W1 H 0.0412 1.0577 1.1451 0.026 Uiso 1 1 d RD . .
H1W2 H 0.0822 1.0862 1.0753 0.026 Uiso 1 1 d RD . .
O2 O 0.8242(4) 0.8805(5) 1.0535(6) 0.0375(19) Uani 1 1 d . . .
O2W O 0.0453(3) 1.0688(4) 0.8956(5) 0.0195(14) Uani 1 1 d D . .
H2W2 H 0.0191 1.0961 0.8573 0.023 Uiso 1 1 d RD . .
H2W1 H 0.0847 1.0904 0.8955 0.023 Uiso 1 1 d RD . .
O3 O 0.1210(4) -0.3254(4) -0.4975(6) 0.0331(18) Uani 1 1 d . . .
O3W O -0.0721(3) 0.4601(3) -0.5270(5) 0.0204(14) Uani 1 1 d . . .
H3W1 H -0.0579 0.4175 -0.5423 0.024 Uiso 1 1 d R . .
H3W2 H -0.1115 0.4692 -0.5552 0.024 Uiso 1 1 d R . .
O4 O 0.0900(4) -0.3089(4) -0.3562(5) 0.0291(16) Uani 1 1 d . . .
O4W O -0.0694(3) 0.4530(3) -0.3356(4) 0.0160(13) Uani 1 1 d D . .
H4W1 H -0.0823 0.4072 -0.3430 0.019 Uiso 1 1 d RD . .
H4W2 H -0.0646 0.4823 -0.2883 0.019 Uiso 1 1 d RD . .
O5W O 0.4962(4) 0.7107(4) 0.7410(5) 0.0289(16) Uani 1 1 d D . .
H5W1 H 0.4991 0.6611 0.7246 0.035 Uiso 1 1 d RD . .
H5W2 H 0.4831 0.7250 0.8028 0.035 Uiso 1 1 d RD . .
O5 O 0.5021(5) 0.5605(4) 0.7265(5) 0.0310(18) Uani 1 1 d . . .
O6W O 0.2876(4) -0.0031(4) -0.1853(5) 0.0292(16) Uani 1 1 d D . .
H6W1 H 0.2449 0.0282 -0.1786 0.035 Uiso 1 1 d RD . .
H6W2 H 0.3333 0.0093 -0.1847 0.035 Uiso 1 1 d RD . .
O6 O 0.4897(7) 0.4412(5) 0.2584(6) 0.054(3) Uani 1 1 d . . .
O7W O -0.2065(6) 0.4940(7) 1.3093(8) 0.064(3) Uani 1 1 d . . .
H7W1 H -0.1848 0.5086 1.2625 0.077 Uiso 1 1 d R . .
H7W2 H -0.1742 0.4853 1.3489 0.077 Uiso 1 1 d R . .
O7 O 0.4462(5) 0.0258(10) 0.2992(6) 0.092(6) Uani 1 1 d . . .
O8W O 0.4902(8) -0.2910(8) 0.2465(10) 0.030(3) Uani 0.50 1 d PD . .
H8W1 H 0.5225 -0.2923 0.2842 0.036 Uiso 0.50 1 d PRD . .
H8W2 H 0.5160 -0.3353 0.2554 0.036 Uiso 0.50 1 d PRD . .
O8 O 0.4391(4) 0.0052(5) -0.1673(5) 0.0307(17) Uani 1 1 d . . .
O9W O 0.1012(11) -0.3052(6) 0.3198(10) 0.112(7) Uani 1 1 d . . .
H9W1 H 0.1295 -0.3374 0.2968 0.134 Uiso 1 1 d R . .
H9W2 H 0.1273 -0.2800 0.3560 0.134 Uiso 1 1 d R . .
O10W O 0.2390(11) -0.2589(12) 0.2844(16) 0.060(6) Uani 0.50 1 d P . .
H10A H 0.2488 -0.2254 0.2466 0.072 Uiso 0.50 1 d PR . .
H10B H 0.2249 -0.2384 0.3322 0.072 Uiso 0.50 1 d PR . .
O11W O 0.2915(14) -0.3875(8) 0.2310(10) 0.053(6) Uani 0.50 1 d PD . .
H11A H 0.2479 -0.3824 0.2341 0.064 Uiso 0.50 1 d PRD . .
H11B H 0.2953 -0.4253 0.2397 0.064 Uiso 0.50 1 d PRD . .
O12W O 0.1259(8) -0.1711(8) 0.2524(12) 0.032(4) Uani 0.50 1 d P . .
H12A H 0.1141 -0.1693 0.3079 0.039 Uiso 0.50 1 d PR . .
H12B H 0.1701 -0.1571 0.2483 0.039 Uiso 0.50 1 d PR . .
O13W O -0.2111(15) 0.6398(10) 1.2701(10) 0.077(9) Uani 0.50 1 d PD . .
H13A H -0.1805 0.6271 1.2946 0.092 Uiso 0.50 1 d PRD . .
H13B H -0.2568 0.6079 1.3208 0.092 Uiso 0.50 1 d PRD . .
N1 N 0.1037(4) 0.9411(4) 0.9940(6) 0.0182(14) Uani 1 1 d . . .
N4 N 0.2356(4) 0.0540(4) -0.4257(7) 0.0230(16) Uani 1 1 d . . .
N2 N 0.4462(4) 0.7662(4) 0.9766(6) 0.0190(16) Uani 1 1 d . . .
N3 N 0.0612(4) 0.3966(4) -0.4340(6) 0.0187(14) Uani 1 1 d . . .
C1 C 0.1445(5) 0.9364(5) 1.0659(8) 0.0258(19) Uani 1 1 d . . .
H1 H 0.1255 0.9553 1.1204 0.031 Uiso 1 1 calc R . .
C2 C 0.2138(5) 0.9054(6) 1.0671(8) 0.028(2) Uani 1 1 d . . .
H2 H 0.2414 0.9037 1.1210 0.034 Uiso 1 1 calc R . .
C3 C 0.2424(5) 0.8770(5) 0.9887(7) 0.0245(19) Uani 1 1 d . . .
C4 C 0.1973(5) 0.8795(5) 0.9140(7) 0.0201(18) Uani 1 1 d . . .
H4 H 0.2135 0.8575 0.8599 0.024 Uiso 1 1 calc R . .
C5 C 0.1305(5) 0.9125(5) 0.9163(7) 0.0206(18) Uani 1 1 d . . .
H5 H 0.1022 0.9158 0.8631 0.025 Uiso 1 1 calc R . .
C6 C 0.3159(5) 0.8414(5) 0.9853(8) 0.0224(18) Uani 1 1 d . . .
C7 C 0.3473(6) 0.8114(7) 1.0632(9) 0.042(3) Uani 1 1 d . . .
H7 H 0.3234 0.8161 1.1194 0.050 Uiso 1 1 calc R . .
C8 C 0.4137(6) 0.7749(7) 1.0562(8) 0.037(3) Uani 1 1 d . . .
H8 H 0.4364 0.7558 1.1084 0.044 Uiso 1 1 calc R . .
C9 C 0.4191(6) 0.7975(7) 0.9054(9) 0.036(3) Uani 1 1 d . . .
H9 H 0.4452 0.7944 0.8505 0.044 Uiso 1 1 calc R . .
C10 C 0.3533(6) 0.8351(7) 0.9081(8) 0.031(2) Uani 1 1 d . . .
H10 H 0.3343 0.8566 0.8550 0.037 Uiso 1 1 calc R . .
C11 C 0.5138(5) 0.7203(5) 0.9726(8) 0.028(2) Uani 1 1 d . . .
H11C H 0.5128 0.6907 0.9172 0.034 Uiso 1 1 calc R . .
H11D H 0.5139 0.6861 1.0240 0.034 Uiso 1 1 calc R . .
C12 C 0.5830(5) 0.7646(5) 0.9744(8) 0.025(2) Uani 1 1 d . . .
C13 C 0.6132(5) 0.7944(5) 0.8956(7) 0.025(2) Uani 1 1 d . . .
H13 H 0.5874 0.7900 0.8407 0.029 Uiso 1 1 calc R . .
C14 C 0.6794(5) 0.8298(6) 0.8979(8) 0.027(2) Uani 1 1 d . . .
H14 H 0.7002 0.8483 0.8441 0.033 Uiso 1 1 calc R . .
C15 C 0.7164(5) 0.8389(5) 0.9786(8) 0.026(2) Uani 1 1 d . . .
C16 C 0.6870(6) 0.8088(6) 1.0553(9) 0.033(3) Uani 1 1 d . . .
H16 H 0.7129 0.8130 1.1102 0.040 Uiso 1 1 calc R . .
C17 C 0.6202(6) 0.7725(6) 1.0534(8) 0.030(2) Uani 1 1 d . . .
H17 H 0.6003 0.7530 1.1070 0.036 Uiso 1 1 calc R . .
C18 C 0.7888(5) 0.8786(5) 0.9803(8) 0.029(2) Uani 1 1 d . . .
C19 C 0.0895(5) 0.3688(5) -0.3568(7) 0.0198(18) Uani 1 1 d . . .
H19 H 0.0862 0.3967 -0.3033 0.024 Uiso 1 1 calc R . .
C20 C 0.1233(5) 0.3000(5) -0.3545(7) 0.026(2) Uani 1 1 d . . .
H20 H 0.1442 0.2824 -0.3004 0.031 Uiso 1 1 calc R . .
C21 C 0.1262(5) 0.2587(4) -0.4295(8) 0.0208(17) Uani 1 1 d . . .
C22 C 0.0980(5) 0.2885(5) -0.5117(8) 0.027(2) Uani 1 1 d . . .
H22 H 0.1011 0.2626 -0.5666 0.032 Uiso 1 1 calc R . .
C23 C 0.0652(5) 0.3591(5) -0.5059(8) 0.025(2) Uani 1 1 d . . .
H23 H 0.0450 0.3795 -0.5589 0.030 Uiso 1 1 calc R . .
C24 C 0.1623(5) 0.1854(4) -0.4293(8) 0.0201(17) Uani 1 1 d . . .
C25 C 0.1675(6) 0.1471(6) -0.3491(8) 0.032(3) Uani 1 1 d . . .
H25 H 0.1460 0.1648 -0.2954 0.039 Uiso 1 1 calc R . .
C26 C 0.2053(6) 0.0826(6) -0.3520(9) 0.036(3) Uani 1 1 d . . .
H26 H 0.2105 0.0561 -0.2977 0.043 Uiso 1 1 calc R . .
C27 C 0.2254(7) 0.0884(6) -0.5009(9) 0.039(3) Uani 1 1 d . . .
H27 H 0.2437 0.0666 -0.5541 0.047 Uiso 1 1 calc R . .
C28 C 0.1893(6) 0.1551(6) -0.5081(9) 0.034(2) Uani 1 1 d . . .
H28 H 0.1834 0.1789 -0.5641 0.041 Uiso 1 1 calc R . .
C29 C 0.2806(5) -0.0144(5) -0.4203(9) 0.025(2) Uani 1 1 d . . .
H29A H 0.3098 -0.0136 -0.3644 0.030 Uiso 1 1 calc R . .
H29B H 0.3152 -0.0158 -0.4713 0.030 Uiso 1 1 calc R . .
C30 C 0.2340(4) -0.0822(4) -0.4217(8) 0.0205(19) Uani 1 1 d . . .
C31 C 0.2058(5) -0.1120(5) -0.3452(7) 0.0233(19) Uani 1 1 d . . .
H31 H 0.2121 -0.0870 -0.2900 0.028 Uiso 1 1 calc R . .
C32 C 0.1687(6) -0.1771(6) -0.3464(9) 0.029(2) Uani 1 1 d . . .
H32 H 0.1503 -0.1967 -0.2920 0.035 Uiso 1 1 calc R . .
C33 C 0.1574(5) -0.2150(4) -0.4264(8) 0.0232(19) Uani 1 1 d . . .
C34 C 0.1860(6) -0.1842(6) -0.5028(9) 0.029(2) Uani 1 1 d . . .
H34 H 0.1792 -0.2091 -0.5580 0.035 Uiso 1 1 calc R . .
C35 C 0.2233(5) -0.1204(5) -0.5034(8) 0.026(2) Uani 1 1 d . . .
H35 H 0.2422 -0.1013 -0.5578 0.031 Uiso 1 1 calc R . .
C36 C 0.1195(5) -0.2885(5) -0.4263(8) 0.025(2) Uani 1 1 d . . .
C37 C 0.5000 0.5000 0.6851(10) 0.013(2) Uani 1 2 d S . .
C38 C 0.5000 0.5000 0.5864(10) 0.018(3) Uani 1 2 d S . .
C39 C 0.4835(8) 0.4366(7) 0.5363(8) 0.041(3) Uani 1 1 d . . .
H39 H 0.4736 0.3919 0.5665 0.050 Uiso 1 1 calc R . .
C40 C 0.4815(11) 0.4388(7) 0.4439(8) 0.056(5) Uani 1 1 d . . .
H40 H 0.4670 0.3967 0.4111 0.068 Uiso 1 1 calc R . .
C41 C 0.5000 0.5000 0.4004(14) 0.0413(12) Uani 1 2 d S . .
C42 C 0.5000 0.5000 0.2982(15) 0.0413(12) Uani 1 2 d SU . .
C43 C 0.5000 0.0000 0.2615(15) 0.0413(12) Uani 1 2 d S . .
C44 C 0.5000 0.0000 0.1611(14) 0.0413(12) Uani 1 2 d S . .
C45 C 0.4380(7) 0.0240(9) 0.1128(8) 0.0413(12) Uani 1 1 d . . .
H45 H 0.3956 0.0404 0.1439 0.050 Uiso 1 1 calc R . .
C46 C 0.4386(7) 0.0239(8) 0.0205(8) 0.0413(12) Uani 1 1 d . . .
H46 H 0.3967 0.0402 -0.0115 0.050 Uiso 1 1 calc R . .
C47 C 0.5000 0.0000 -0.0257(13) 0.0413(12) Uani 1 2 d S . .
C48 C 0.5000 0.0000 -0.1292(14) 0.0413(12) Uani 1 2 d SU . .

loop_
_atom_site_aniso_label
_atom_site_aniso_U_11
_atom_site_aniso_U_22
_atom_site_aniso_U_33
_atom_site_aniso_U_23
_atom_site_aniso_U_13
_atom_site_aniso_U_12
Zn1 0.0171(7) 0.0181(7) 0.0113(8) 0.000 0.000 0.0029(5)
Zn2 0.0154(6) 0.0130(6) 0.0111(8) 0.000 0.000 -0.0006(5)
O1 0.020(3) 0.034(4) 0.036(5) 0.013(4) -0.003(3) -0.004(3)
O1W 0.015(3) 0.030(3) 0.021(4) -0.010(3) 0.000(2) 0.003(3)
O2 0.026(4) 0.051(5) 0.036(5) 0.005(4) -0.014(3) -0.007(3)
O2W 0.013(3) 0.024(3) 0.021(4) 0.003(3) -0.001(2) 0.001(2)
O3 0.043(4) 0.026(3) 0.031(5) -0.009(3) 0.003(3) -0.014(3)
O3W 0.021(3) 0.019(3) 0.022(4) -0.003(3) -0.007(3) 0.000(2)
O4 0.041(4) 0.021(3) 0.025(4) -0.001(3) 0.002(3) -0.007(3)
O4W 0.023(3) 0.017(3) 0.008(3) -0.008(2) 0.001(2) 0.001(2)
O5W 0.033(4) 0.027(4) 0.026(4) -0.002(3) 0.008(3) 0.005(3)
O5 0.062(5) 0.022(4) 0.009(4) -0.002(3) 0.007(3) -0.006(3)
O6W 0.026(4) 0.034(4) 0.027(4) -0.007(3) 0.002(3) -0.006(3)
O6 0.123(10) 0.025(4) 0.013(4) -0.002(3) -0.002(5) -0.015(5)
O7W 0.050(6) 0.097(9) 0.046(6) 0.024(6) 0.005(5) 0.021(6)
O7 0.033(5) 0.228(18) 0.014(5) -0.016(7) 0.001(4) 0.027(8)
O8W 0.036(8) 0.030(7) 0.023(8) 0.000(6) -0.015(6) -0.016(6)
O8 0.025(4) 0.053(5) 0.014(4) -0.006(3) 0.001(3) 0.003(3)
O9W 0.218(19) 0.030(5) 0.087(10) -0.018(6) -0.093(12) 0.014(8)
O10W 0.081(14) 0.063(12) 0.036(10) -0.028(10) 0.013(11) -0.022(12)
O11W 0.15(2) 0.012(6) 0.003(7) 0.000(5) -0.009(9) -0.005(9)
O12W 0.020(7) 0.028(7) 0.050(10) 0.010(7) 0.014(6) 0.008(6)
O13W 0.18(2) 0.052(11) 0.000(7) -0.013(7) 0.015(10) -0.090(14)
N1 0.014(3) 0.023(3) 0.018(4) 0.003(3) -0.001(3) 0.002(3)
N4 0.028(4) 0.014(3) 0.027(5) -0.002(4) 0.001(4) 0.001(3)
N2 0.014(3) 0.017(3) 0.026(5) 0.001(3) 0.004(3) -0.001(3)
N3 0.015(3) 0.022(3) 0.019(4) 0.006(4) 0.001(3) 0.000(3)
C1 0.022(4) 0.037(5) 0.018(5) 0.003(5) -0.002(4) 0.008(4)
C2 0.020(4) 0.048(6) 0.018(5) 0.000(5) -0.003(4) 0.020(4)
C3 0.031(4) 0.028(4) 0.014(5) -0.005(4) 0.001(4) -0.007(4)
C4 0.020(4) 0.021(4) 0.020(5) 0.000(4) 0.001(4) 0.000(3)
C5 0.018(4) 0.021(4) 0.023(5) 0.001(4) -0.005(4) 0.000(3)
C6 0.024(4) 0.018(4) 0.026(5) 0.001(4) 0.000(4) 0.002(3)
C7 0.035(6) 0.072(8) 0.017(5) -0.008(6) -0.003(5) 0.022(6)
C8 0.034(5) 0.050(6) 0.027(6) 0.006(5) -0.002(5) 0.016(5)
C9 0.028(5) 0.048(7) 0.033(7) 0.006(5) 0.011(5) 0.021(5)
C10 0.019(5) 0.049(7) 0.024(6) 0.009(5) -0.001(4) 0.013(4)
C11 0.024(4) 0.019(4) 0.041(7) 0.000(4) 0.007(4) 0.004(3)
C12 0.016(4) 0.023(4) 0.035(6) -0.010(4) -0.010(4) 0.006(3)
C13 0.022(4) 0.030(5) 0.021(5) 0.000(4) -0.008(4) 0.000(4)
C14 0.017(4) 0.034(5) 0.032(6) -0.005(5) 0.010(4) 0.001(4)
C15 0.018(4) 0.020(4) 0.039(7) -0.004(4) -0.010(4) -0.003(3)
C16 0.024(5) 0.045(6) 0.030(7) -0.004(5) 0.003(4) 0.004(4)
C17 0.027(5) 0.040(5) 0.024(6) 0.011(5) -0.008(4) 0.000(4)
C18 0.027(4) 0.021(4) 0.038(7) -0.010(5) -0.002(5) 0.007(4)
C19 0.018(4) 0.022(4) 0.019(5) -0.002(4) -0.002(4) 0.004(3)
C20 0.025(5) 0.030(5) 0.022(5) 0.010(4) -0.011(4) -0.003(4)
C21 0.020(4) 0.019(4) 0.023(5) 0.003(4) 0.000(4) 0.001(3)
C22 0.041(5) 0.023(4) 0.015(5) -0.001(4) 0.002(5) 0.006(4)
C23 0.021(4) 0.033(5) 0.021(5) 0.009(5) 0.002(4) 0.000(4)
C24 0.019(4) 0.016(4) 0.025(5) 0.010(4) -0.002(4) -0.001(3)
C25 0.041(6) 0.035(6) 0.020(6) 0.008(5) 0.011(5) 0.012(5)
C26 0.038(6) 0.028(5) 0.041(7) 0.003(5) 0.015(5) 0.008(4)
C27 0.059(7) 0.030(5) 0.028(6) -0.012(5) -0.004(6) 0.020(5)
C28 0.040(6) 0.034(5) 0.028(6) 0.000(5) 0.002(5) 0.017(5)
C29 0.013(4) 0.020(4) 0.042(7) 0.006(4) -0.002(4) 0.000(3)
C30 0.011(3) 0.017(4) 0.034(6) -0.002(4) 0.007(4) 0.001(3)
C31 0.021(4) 0.028(5) 0.021(5) 0.002(4) -0.003(4) 0.005(4)
C32 0.025(5) 0.037(6) 0.026(6) -0.002(5) -0.008(4) -0.004(4)
C33 0.023(4) 0.015(4) 0.031(6) -0.001(4) 0.006(4) -0.004(3)
C34 0.038(5) 0.024(5) 0.025(6) 0.003(5) 0.005(5) 0.001(4)
C35 0.024(4) 0.029(5) 0.025(5) -0.003(4) 0.014(4) 0.005(4)
C36 0.021(4) 0.021(4) 0.034(6) -0.010(5) -0.002(4) 0.000(3)
C37 0.025(6) 0.008(5) 0.007(6) 0.000 0.000 -0.007(4)
C38 0.042(7) 0.006(5) 0.005(7) 0.000 0.000 -0.012(5)
C39 0.077(9) 0.032(6) 0.015(5) 0.000(5) 0.007(5) -0.010(6)
C40 0.129(15) 0.025(6) 0.015(6) -0.005(5) 0.002(7) -0.030(7)
C41 0.039(2) 0.072(3) 0.014(2) 0.000 0.000 0.004(2)
C42 0.039(2) 0.072(3) 0.014(2) 0.000 0.000 0.004(2)
C43 0.039(2) 0.072(3) 0.014(2) 0.000 0.000 0.004(2)
C44 0.039(2) 0.072(3) 0.014(2) 0.000 0.000 0.004(2)
C45 0.039(2) 0.072(3) 0.014(2) 0.000 0.000 0.004(2)
C46 0.039(2) 0.072(3) 0.014(2) 0.000 0.000 0.004(2)
C47 0.039(2) 0.072(3) 0.014(2) 0.000 0.000 0.004(2)
C48 0.039(2) 0.072(3) 0.014(2) 0.000 0.000 0.004(2)

loop_
_atom_type_symbol
_atom_type_description
_atom_type_scat_dispersion_real
_atom_type_scat_dispersion_imag
_atom_type_scat_source
C C 0.0033 0.0016 'International Tables Vol C Tables 4.2.6.8 and 6.1.1.4'
Zn Zn 0.2839 1.4301 'International Tables Vol C Tables 4.2.6.8 and 6.1.1.4'
H H 0.0000 0.0000 'International Tables Vol C Tables 4.2.6.8 and 6.1.1.4'
N N 0.0061 0.0033 'International Tables Vol C Tables 4.2.6.8 and 6.1.1.4'
O O 0.0106 0.0060 'International Tables Vol C Tables 4.2.6.8 and 6.1.1.4'

loop_
_geom_angle_atom_site_label_1
_geom_angle_atom_site_label_2
_geom_angle_atom_site_label_3
_geom_angle
_geom_angle_site_symmetry_1
_geom_angle_site_symmetry_3
O2W Zn1 O2W 93.3(4) . 2_575
O2W Zn1 O1W 87.2(3) . .
O2W Zn1 O1W 175.8(3) 2_575 .
O2W Zn1 O1W 175.8(3) . 2_575
O2W Zn1 O1W 87.2(3) 2_575 2_575
O1W Zn1 O1W 92.6(4) . 2_575
O2W Zn1 N1 93.5(3) . 2_575
O2W Zn1 N1 88.3(3) 2_575 2_575
O1W Zn1 N1 87.5(3) . 2_575
O1W Zn1 N1 90.7(3) 2_575 2_575
O2W Zn1 N1 88.3(3) . .
O2W Zn1 N1 93.5(3) 2_575 .
O1W Zn1 N1 90.7(3) . .
O1W Zn1 N1 87.5(3) 2_575 .
N1 Zn1 N1 177.3(5) 2_575 .
O4W Zn2 O4W 94.3(4) 2_565 .
O4W Zn2 O3W 176.1(3) 2_565 .
O4W Zn2 O3W 86.8(2) . .
O4W Zn2 O3W 86.8(2) 2_565 2_565
O4W Zn2 O3W 176.1(3) . 2_565
O3W Zn2 O3W 92.4(4) . 2_565
O4W Zn2 N3 93.6(3) 2_565 .
O4W Zn2 N3 88.3(3) . .
O3W Zn2 N3 90.1(3) . .
O3W Zn2 N3 87.9(3) 2_565 .
O4W Zn2 N3 88.3(3) 2_565 2_565
O4W Zn2 N3 93.6(3) . 2_565
O3W Zn2 N3 87.9(3) . 2_565
O3W Zn2 N3 90.1(3) 2_565 2_565
N3 Zn2 N3 177.2(5) . 2_565
Zn1 O1W H1W1 117.3 . .
Zn1 O1W H1W2 109.1 . .
H1W1 O1W H1W2 104.3 . .
Zn1 O2W H2W2 124.3 . .
Zn1 O2W H2W1 130.0 . .
H2W2 O2W H2W1 101.4 . .
Zn2 O3W H3W1 108.3 . .
Zn2 O3W H3W2 144.0 . .
H3W1 O3W H3W2 107.7 . .
Zn2 O4W H4W1 118.0 . .
Zn2 O4W H4W2 103.5 . .
H4W1 O4W H4W2 134.4 . .
H5W1 O5W H5W2 120.8 . .
H6W1 O6W H6W2 128.2 . .
H7W1 O7W H7W2 108.1 . .
H8W1 O8W H8W2 61.1 . .
H9W1 O9W H9W2 106.9 . .
H10A O10W H10B 107.8 . .
H11A O11W H11B 101.5 . .
H12A O12W H12B 107.2 . .
H13A O13W H13B 93.4 . .
C1 N1 C5 118.1(7) . .
C1 N1 Zn1 123.0(7) . .
C5 N1 Zn1 118.7(6) . .
C27 N4 C26 117.6(8) . .
C27 N4 C29 121.9(10) . .
C26 N4 C29 120.5(10) . .
C9 N2 C8 120.3(8) . .
C9 N2 C11 121.8(9) . .
C8 N2 C11 117.9(9) . .
C23 N3 C19 119.5(8) . .
C23 N3 Zn2 120.8(7) . .
C19 N3 Zn2 119.5(6) . .
N1 C1 C2 123.7(10) . .
N1 C1 H1 118.1 . .
C2 C1 H1 118.1 . .
C3 C2 C1 119.1(10) . .
C3 C2 H2 120.4 . .
C1 C2 H2 120.4 . .
C2 C3 C4 116.5(9) . .
C2 C3 C6 122.1(10) . .
C4 C3 C6 121.3(9) . .
C5 C4 C3 121.7(10) . .
C5 C4 H4 119.2 . .
C3 C4 H4 119.2 . .
C4 C5 N1 120.8(9) . .
C4 C5 H5 119.6 . .
N1 C5 H5 119.6 . .
C10 C6 C7 118.1(9) . .
C10 C6 C3 121.4(10) . .
C7 C6 C3 120.5(10) . .
C8 C7 C6 118.6(11) . .
C8 C7 H7 120.7 . .
C6 C7 H7 120.7 . .
N2 C8 C7 120.7(11) . .
N2 C8 H8 119.6 . .
C7 C8 H8 119.6 . .
N2 C9 C10 121.5(11) . .
N2 C9 H9 119.3 . .
C10 C9 H9 119.3 . .
C6 C10 C9 120.4(11) . .
C6 C10 H10 119.8 . .
C9 C10 H10 119.8 . .
N2 C11 C12 113.0(7) . .
N2 C11 H11C 109.0 . .
C12 C11 H11C 109.0 . .
N2 C11 H11D 109.0 . .
C12 C11 H11D 109.0 . .
H11C C11 H11D 107.8 . .
C17 C12 C13 119.0(9) . .
C17 C12 C11 119.3(10) . .
C13 C12 C11 121.6(10) . .
C14 C13 C12 120.5(10) . .
C14 C13 H13 119.8 . .
C12 C13 H13 119.8 . .
C13 C14 C15 120.2(11) . .
C13 C14 H14 119.9 . .
C15 C14 H14 119.9 . .
C16 C15 C14 119.0(9) . .
C16 C15 C18 121.2(10) . .
C14 C15 C18 119.8(10) . .
C15 C16 C17 121.0(11) . .
C15 C16 H16 119.5 . .
C17 C16 H16 119.5 . .
C12 C17 C16 120.2(11) . .
C12 C17 H17 119.9 . .
C16 C17 H17 119.9 . .
O1 C18 O2 123.7(9) . .
O1 C18 C15 118.1(10) . .
O2 C18 C15 118.2(10) . .
N3 C19 C20 121.5(9) . .
N3 C19 H19 119.3 . .
C20 C19 H19 119.3 . .
C21 C20 C19 119.9(9) . .
C21 C20 H20 120.1 . .
C19 C20 H20 120.1 . .
C20 C21 C22 118.8(8) . .
C20 C21 C24 121.2(9) . .
C22 C21 C24 119.9(9) . .
C23 C22 C21 116.2(10) . .
C23 C22 H22 121.9 . .
C21 C22 H22 121.9 . .
N3 C23 C22 124.1(10) . .
N3 C23 H23 117.9 . .
C22 C23 H23 117.9 . .
C25 C24 C28 120.3(9) . .
C25 C24 C21 118.9(10) . .
C28 C24 C21 120.8(10) . .
C26 C25 C24 116.2(11) . .
C26 C25 H25 121.9 . .
C24 C25 H25 121.9 . .
N4 C26 C25 124.8(12) . .
N4 C26 H26 117.6 . .
C25 C26 H26 117.6 . .
N4 C27 C28 124.0(11) . .
N4 C27 H27 118.0 . .
C28 C27 H27 118.0 . .
C27 C28 C24 116.8(11) . .
C27 C28 H28 121.6 . .
C24 C28 H28 121.6 . .
N4 C29 C30 112.2(7) . .
N4 C29 H29A 109.2 . .
C30 C29 H29A 109.2 . .
N4 C29 H29B 109.2 . .
C30 C29 H29B 109.2 . .
H29A C29 H29B 107.9 . .
C31 C30 C35 118.2(8) . .
C31 C30 C29 121.9(10) . .
C35 C30 C29 119.7(10) . .
C32 C31 C30 121.4(10) . .
C32 C31 H31 119.3 . .
C30 C31 H31 119.3 . .
C31 C32 C33 121.0(11) . .
C31 C32 H32 119.5 . .
C33 C32 H32 119.5 . .
C34 C33 C32 116.9(9) . .
C34 C33 C36 122.5(10) . .
C32 C33 C36 120.5(10) . .
C35 C34 C33 123.3(12) . .
C35 C34 H34 118.3 . .
C33 C34 H34 118.3 . .
C34 C35 C30 119.2(10) . .
C34 C35 H35 120.4 . .
C30 C35 H35 120.4 . .
O4 C36 O3 124.3(8) . .
O4 C36 C33 117.9(9) . .
O3 C36 C33 117.7(10) . .
O5 C37 O5 121.6(14) . 2_665
O5 C37 C38 119.2(7) . .
O5 C37 C38 119.2(7) 2_665 .
C39 C38 C39 116.0(14) 2_665 .
C39 C38 C37 122.0(7) 2_665 .
C39 C38 C37 122.0(7) . .
C40 C39 C38 120.7(12) . .
C40 C39 H39 119.6 . .
C38 C39 H39 119.6 . .
C41 C40 C39 120.3(13) . .
C41 C40 H40 119.9 . .
C39 C40 H40 119.9 . .
C40 C41 C40 121.8(19) 2_665 .
C40 C41 C42 119.1(9) 2_665 .
C40 C41 C42 119.1(9) . .
O6 C42 O6 123(2) . 2_665
O6 C42 C41 118.6(10) . .
O6 C42 C41 118.6(10) 2_665 .
O7 C43 O7 125(2) 2_655 .
O7 C43 C44 117.4(11) 2_655 .
O7 C43 C44 117.4(11) . .
C45 C44 C45 118.4(18) . 2_655
C45 C44 C43 120.8(9) . .
C45 C44 C43 120.8(9) 2_655 .
C46 C45 C44 120.3(14) . .
C46 C45 H45 119.8 . .
C44 C45 H45 119.8 . .
C45 C46 C47 120.4(14) . .
C45 C46 H46 119.8 . .
C47 C46 H46 119.8 . .
C46 C47 C46 120.2(17) . 2_655
C46 C47 C48 119.9(9) . .
C46 C47 C48 119.9(9) 2_655 .
O8 C48 O8 125.8(19) 2_655 .
O8 C48 C47 117.1(10) 2_655 .
O8 C48 C47 117.1(10) . .

loop_
_geom_bond_atom_site_label_1
_geom_bond_atom_site_label_2
_geom_bond_distance
_geom_bond_site_symmetry_2
Zn1 O2W 2.069(7) .
Zn1 O2W 2.069(7) 2_575
Zn1 O1W 2.107(7) .
Zn1 O1W 2.107(7) 2_575
Zn1 N1 2.177(7) 2_575
Zn1 N1 2.177(7) .
Zn2 O4W 2.085(7) 2_565
Zn2 O4W 2.085(7) .
Zn2 O3W 2.084(7) .
Zn2 O3W 2.084(7) 2_565
Zn2 N3 2.196(7) .
Zn2 N3 2.196(7) 2_565
O1 C18 1.240(14) .
O1W H1W1 0.9056 .
O1W H1W2 0.8477 .
O2 C18 1.271(14) .
O2W H2W2 0.8977 .
O2W H2W1 0.8188 .
O3 C36 1.260(13) .
O3W H3W1 0.8508 .
O3W H3W2 0.8496 .
O4 C36 1.236(14) .
O4W H4W1 0.8777 .
O4W H4W2 0.8909 .
O5W H5W1 0.9402 .
O5W H5W2 0.9899 .
O5 C37 1.269(11) .
O6W H6W1 0.9710 .
O6W H6W2 0.8632 .
O6 C42 1.243(14) .
O7W H7W1 0.8457 .
O7W H7W2 0.8499 .
O7 C43 1.225(15) .
O8W H8W1 0.8170 .
O8W H8W2 0.9471 .
O8 C48 1.251(12) .
O9W H9W1 0.8531 .
O9W H9W2 0.8555 .
O10W H10A 0.8519 .
O10W H10B 0.8474 .
O11W H11A 0.8027 .
O11W H11B 0.7061 .
O12W H12A 0.8575 .
O12W H12B 0.8475 .
O13W H13A 0.7070 .
O13W H13B 1.2667 .
N1 C1 1.310(13) .
N1 C5 1.365(13) .
N4 C27 1.301(16) .
N4 C26 1.339(15) .
N4 C29 1.497(10) .
N2 C9 1.306(15) .
N2 C8 1.338(15) .
N2 C11 1.492(11) .
N3 C23 1.277(14) .
N3 C19 1.363(13) .
C1 C2 1.384(12) .
C1 H1 0.9500 .
C2 C3 1.383(15) .
C2 H2 0.9500 .
C3 C4 1.387(14) .
C3 C6 1.491(13) .
C4 C5 1.359(13) .
C4 H4 0.9500 .
C5 H5 0.9500 .
C6 C10 1.346(16) .
C6 C7 1.408(16) .
C7 C8 1.386(15) .
C7 H7 0.9500 .
C8 H8 0.9500 .
C9 C10 1.383(14) .
C9 H9 0.9500 .
C10 H10 0.9500 .
C11 C12 1.499(13) .
C11 H11C 0.9900 .
C11 H11D 0.9900 .
C12 C17 1.370(14) .
C12 C13 1.409(16) .
C13 C14 1.370(14) .
C13 H13 0.9500 .
C14 C15 1.392(16) .
C14 H14 0.9500 .
C15 C16 1.380(17) .
C15 C18 1.506(12) .
C16 C17 1.386(15) .
C16 H16 0.9500 .
C17 H17 0.9500 .
C19 C20 1.401(13) .
C19 H19 0.9500 .
C20 C21 1.353(15) .
C20 H20 0.9500 .
C21 C22 1.439(15) .
C21 C24 1.493(11) .
C22 C23 1.424(13) .
C22 H22 0.9500 .
C23 H23 0.9500 .
C24 C25 1.392(15) .
C24 C28 1.392(16) .
C25 C26 1.366(15) .
C25 H25 0.9500 .
C26 H26 0.9500 .
C27 C28 1.389(14) .
C27 H27 0.9500 .
C28 H28 0.9500 .
C29 C30 1.503(11) .
C29 H29A 0.9900 .
C29 H29B 0.9900 .
C30 C31 1.367(15) .
C30 C35 1.420(15) .
C31 C32 1.368(15) .
C31 H31 0.9500 .
C32 C33 1.397(16) .
C32 H32 0.9500 .
C33 C34 1.376(16) .
C33 C36 1.511(11) .
C34 C35 1.350(14) .
C34 H34 0.9500 .
C35 H35 0.9500 .
C37 O5 1.269(11) 2_665
C37 C38 1.47(2) .
C38 C39 1.413(14) 2_665
C38 C39 1.413(14) .
C39 C40 1.384(15) .
C39 H39 0.9500 .
C40 C41 1.337(16) .
C40 H40 0.9500 .
C41 C40 1.337(16) 2_665
C41 C42 1.53(3) .
C42 O6 1.243(14) 2_665
C43 O7 1.225(15) 2_655
C43 C44 1.50(3) .
C44 C45 1.412(17) .
C44 C45 1.412(17) 2_655
C45 C46 1.379(14) .
C45 H45 0.9500 .
C46 C47 1.386(16) .
C46 H46 0.9500 .
C47 C46 1.386(16) 2_655
C47 C48 1.55(3) .
C48 O8 1.251(12) 2_655

loop_
_geom_torsion_atom_site_label_1
_geom_torsion_atom_site_label_2
_geom_torsion_atom_site_label_3
_geom_torsion_atom_site_label_4
_geom_torsion
_geom_torsion_site_symmetry_1
_geom_torsion_site_symmetry_2
_geom_torsion_site_symmetry_3
_geom_torsion_site_symmetry_4
O2W Zn1 N1 C1 118.0(7) . . . .
O2W Zn1 N1 C1 -148.8(7) 2_575 . . .
O1W Zn1 N1 C1 30.8(7) . . . .
O1W Zn1 N1 C1 -61.8(7) 2_575 . . .
N1 Zn1 N1 C1 -15.5(7) 2_575 . . .
O2W Zn1 N1 C5 -56.7(7) . . . .
O2W Zn1 N1 C5 36.4(7) 2_575 . . .
O1W Zn1 N1 C5 -144.0(7) . . . .
O1W Zn1 N1 C5 123.5(7) 2_575 . . .
N1 Zn1 N1 C5 169.8(6) 2_575 . . .
O4W Zn2 N3 C23 -148.0(7) 2_565 . . .
O4W Zn2 N3 C23 117.8(7) . . . .
O3W Zn2 N3 C23 31.0(7) . . . .
O3W Zn2 N3 C23 -61.3(7) 2_565 . . .
N3 Zn2 N3 C23 -15.1(7) 2_565 . . .
O4W Zn2 N3 C19 38.2(6) 2_565 . . .
O4W Zn2 N3 C19 -56.1(6) . . . .
O3W Zn2 N3 C19 -142.8(6) . . . .
O3W Zn2 N3 C19 124.8(6) 2_565 . . .
N3 Zn2 N3 C19 171.0(6) 2_565 . . .
C5 N1 C1 C2 1.4(14) . . . .
Zn1 N1 C1 C2 -173.4(8) . . . .
N1 C1 C2 C3 -0.5(16) . . . .
C1 C2 C3 C4 -2.3(15) . . . .
C1 C2 C3 C6 -178.6(9) . . . .
C2 C3 C4 C5 4.3(14) . . . .
C6 C3 C4 C5 -179.3(9) . . . .
C3 C4 C5 N1 -3.6(14) . . . .
C1 N1 C5 C4 0.7(13) . . . .
Zn1 N1 C5 C4 175.7(7) . . . .
C2 C3 C6 C10 -158.5(11) . . . .
C4 C3 C6 C10 25.3(14) . . . .
C2 C3 C6 C7 23.3(15) . . . .
C4 C3 C6 C7 -152.9(11) . . . .
C10 C6 C7 C8 -2.1(17) . . . .
C3 C6 C7 C8 176.1(10) . . . .
C9 N2 C8 C7 6.1(17) . . . .
C11 N2 C8 C7 -174.3(11) . . . .
C6 C7 C8 N2 -2.2(19) . . . .
C8 N2 C9 C10 -5.6(18) . . . .
C11 N2 C9 C10 174.8(11) . . . .
C7 C6 C10 C9 2.6(17) . . . .
C3 C6 C10 C9 -175.6(10) . . . .
N2 C9 C10 C6 1.2(19) . . . .
C9 N2 C11 C12 81.9(13) . . . .
C8 N2 C11 C12 -97.7(12) . . . .
N2 C11 C12 C17 98.9(11) . . . .
N2 C11 C12 C13 -85.1(12) . . . .
C17 C12 C13 C14 1.0(15) . . . .
C11 C12 C13 C14 -174.9(9) . . . .
C12 C13 C14 C15 -2.2(15) . . . .
C13 C14 C15 C16 2.9(15) . . . .
C13 C14 C15 C18 -179.4(9) . . . .
C14 C15 C16 C17 -2.5(16) . . . .
C18 C15 C16 C17 179.8(9) . . . .
C13 C12 C17 C16 -0.6(15) . . . .
C11 C12 C17 C16 175.5(9) . . . .
C15 C16 C17 C12 1.4(17) . . . .
C16 C15 C18 O1 -175.7(10) . . . .
C14 C15 C18 O1 6.7(13) . . . .
C16 C15 C18 O2 3.6(14) . . . .
C14 C15 C18 O2 -174.0(9) . . . .
C23 N3 C19 C20 0.4(13) . . . .
Zn2 N3 C19 C20 174.4(7) . . . .
N3 C19 C20 C21 -2.2(14) . . . .
C19 C20 C21 C22 3.6(14) . . . .
C19 C20 C21 C24 179.6(8) . . . .
C20 C21 C22 C23 -3.3(13) . . . .
C24 C21 C22 C23 -179.3(8) . . . .
C19 N3 C23 C22 -0.2(13) . . . .
Zn2 N3 C23 C22 -174.0(7) . . . .
C21 C22 C23 N3 1.6(14) . . . .
C20 C21 C24 C25 24.7(13) . . . .
C22 C21 C24 C25 -159.3(10) . . . .
C20 C21 C24 C28 -156.2(10) . . . .
C22 C21 C24 C28 19.8(13) . . . .
C28 C24 C25 C26 5.1(16) . . . .
C21 C24 C25 C26 -175.8(10) . . . .
C27 N4 C26 C25 -3.3(17) . . . .
C29 N4 C26 C25 175.5(11) . . . .
C24 C25 C26 N4 -1.4(18) . . . .
C26 N4 C27 C28 4.4(17) . . . .
C29 N4 C27 C28 -174.4(10) . . . .
N4 C27 C28 C24 -0.8(18) . . . .
C25 C24 C28 C27 -4.2(16) . . . .
C21 C24 C28 C27 176.7(10) . . . .
C27 N4 C29 C30 -97.7(12) . . . .
C26 N4 C29 C30 83.5(13) . . . .
N4 C29 C30 C31 -88.0(12) . . . .
N4 C29 C30 C35 97.2(11) . . . .
C35 C30 C31 C32 0.5(14) . . . .
C29 C30 C31 C32 -174.4(9) . . . .
C30 C31 C32 C33 -0.9(15) . . . .
C31 C32 C33 C34 0.8(15) . . . .
C31 C32 C33 C36 177.1(9) . . . .
C32 C33 C34 C35 -0.3(15) . . . .
C36 C33 C34 C35 -176.5(9) . . . .
C33 C34 C35 C30 -0.1(15) . . . .
C31 C30 C35 C34 0.1(13) . . . .
C29 C30 C35 C34 175.0(9) . . . .
C34 C33 C36 O4 -173.9(10) . . . .
C32 C33 C36 O4 10.0(14) . . . .
C34 C33 C36 O3 7.0(14) . . . .
C32 C33 C36 O3 -169.0(9) . . . .
O5 C37 C38 C39 12.6(9) . . . 2_665
O5 C37 C38 C39 -167.4(9) 2_665 . . 2_665
O5 C37 C38 C39 -167.4(9) . . . .
O5 C37 C38 C39 12.6(9) 2_665 . . .
C39 C38 C39 C40 -2.2(14) 2_665 . . .
C37 C38 C39 C40 177.8(14) . . . .
C38 C39 C40 C41 4(3) . . . .
C39 C40 C41 C40 -2.2(14) . . . 2_665
C39 C40 C41 C42 177.8(14) . . . .
C40 C41 C42 O6 173.1(12) 2_665 . . .
C40 C41 C42 O6 -6.9(12) . . . .
C40 C41 C42 O6 -6.9(12) 2_665 . . 2_665
C40 C41 C42 O6 173.1(12) . . . 2_665
O7 C43 C44 C45 175.6(12) 2_655 . . .
O7 C43 C44 C45 -4.4(12) . . . .
O7 C43 C44 C45 -4.4(12) 2_655 . . 2_655
O7 C43 C44 C45 175.6(12) . . . 2_655
C45 C44 C45 C46 -0.1(12) 2_655 . . .
C43 C44 C45 C46 179.9(12) . . . .
C44 C45 C46 C47 0(2) . . . .
C45 C46 C47 C46 -0.1(12) . . . 2_655
C45 C46 C47 C48 179.9(12) . . . .
C46 C47 C48 O8 163.6(8) . . . 2_655
C46 C47 C48 O8 -16.4(8) 2_655 . . 2_655
C46 C47 C48 O8 -16.4(8) . . . .
C46 C47 C48 O8 163.6(8) 2_655 . . .
